data_4306266
loop_
_publ_author_name
'Victor I. Ovcharenko'
'Galina V. Romanenko'
'Ksenia Yu. Maryunina'
'Artem S. Bogomyakov'
'Elena V. Gorelik'

_publ_section_title
;
Thermally Induced Magnetic Anomalies in Solvates of the
Bis(hexafluoroacetylacetonate)copper(II) Complex with Pyrazolyl-Substituted
Nitronyl Nitroxide
;
_journal_name_full 'Inorganic Chemistry'
_journal_page_first 9537
_journal_page_last 9552
_journal_paper_doi 10.1021/ic8011074
_journal_volume 47
_journal_year 2008
_chemical_formula_sum 'C26.5 H30.5 Cu F12 I0.5 N4 O6'
_chemical_formula_weight 856.04
_chemical_name_systematic
; 
 catena-(bis(m2-4,4,5,5-Tetramethyl-2-
 (1-butylpyrazole-4-yl)-4,5-dihydro-1H-
 imidazol-3-oxide-1-oxyl)-tetrakis(1,
 1,1,5,5,5-hexafluoropentan-2,4-
 dionato)-di-copper(ii)) iodopentane solvate
;
_space_group_IT_number 2
_symmetry_cell_setting triclinic
_symmetry_space_group_name_Hall '-P 1'
_symmetry_space_group_name_H-M 'P -1'
_atom_sites_solution_hydrogens geom
_atom_sites_solution_primary direct
_atom_sites_solution_secondary difmap
_audit_creation_method SHELXL-97
_cell_angle_alpha 98.580(2)
_cell_angle_beta 108.684(2)
_cell_angle_gamma 98.251(2)
_cell_formula_units_Z 2
_cell_length_a 10.6318(12)
_cell_length_b 13.2653(15)
_cell_length_c 13.3090(15)
_cell_measurement_reflns_used 7961
_cell_measurement_temperature 100(2)
_cell_measurement_theta_max 23.30
_cell_measurement_theta_min 2.33
_cell_volume 1721.1(3)
_computing_cell_refinement 'Bruker SMART'
_computing_data_collection 'Bruker SMART'
_computing_data_reduction 'Bruker SAINT'
_computing_molecular_graphics 'Bruker SHELXTL'
_computing_publication_material 'Bruker SHELXTL'
_computing_structure_refinement 'SHELXL-97 (Sheldrick, 1997)'
_computing_structure_solution 'SHELXS-97 (Sheldrick, 1990)'
_diffrn_ambient_temperature 100(2)
_diffrn_measured_fraction_theta_full 0.993
_diffrn_measured_fraction_theta_max 0.993
_diffrn_measurement_device_type 'CCD area detector'
_diffrn_measurement_method 'phi and omega scans'
_diffrn_radiation_monochromator graphite
_diffrn_radiation_source 'fine-focus sealed tube'
_diffrn_radiation_type MoK\a
_diffrn_radiation_wavelength 0.71073
_diffrn_reflns_av_R_equivalents 0.0240
_diffrn_reflns_av_sigmaI/netI 0.0294
_diffrn_reflns_limit_h_max 11
_diffrn_reflns_limit_h_min -11
_diffrn_reflns_limit_k_max 14
_diffrn_reflns_limit_k_min -14
_diffrn_reflns_limit_l_max 14
_diffrn_reflns_limit_l_min -14
_diffrn_reflns_number 13175
_diffrn_reflns_theta_full 23.30
_diffrn_reflns_theta_max 23.30
_diffrn_reflns_theta_min 2.04
_exptl_absorpt_coefficient_mu 1.192
_exptl_absorpt_correction_type none
_exptl_crystal_colour dark
_exptl_crystal_density_diffrn 1.652
_exptl_crystal_density_method 'not measured'
_exptl_crystal_description prizm
_exptl_crystal_F_000 858
_refine_diff_density_max 0.467
_refine_diff_density_min -0.318
_refine_diff_density_rms 0.054
_refine_ls_extinction_method none
_refine_ls_goodness_of_fit_ref 1.023
_refine_ls_hydrogen_treatment constr
_refine_ls_matrix_type full
_refine_ls_number_parameters 571
_refine_ls_number_reflns 4941
_refine_ls_number_restraints 0
_refine_ls_restrained_S_all 1.023
_refine_ls_R_factor_all 0.0297
_refine_ls_R_factor_gt 0.0271
_refine_ls_shift/su_max 0.005
_refine_ls_shift/su_mean 0.000
_refine_ls_structure_factor_coef Fsqd
_refine_ls_weighting_details 'calc w=1/[\s^2^(Fo^2^)+(0.0432P)^2^+0.7433P] where P=(Fo^2^+2Fc^2^)/3'
_refine_ls_weighting_scheme calc
_refine_ls_wR_factor_gt 0.0713
_refine_ls_wR_factor_ref 0.0731
_reflns_number_gt 4556
_reflns_number_total 4941
_reflns_threshold_expression >2sigma(I)
_cod_data_source_file ic8011074_si_001_66.cif
_cod_data_source_block C5I-100
_cod_depositor_comments
;
The following automatic conversions were performed:
'_symmetry_cell_setting' value 'Triclinic' changed to 'triclinic'
according to '/home/saulius/struct/CIF-dictionaries/cif_core.dic'
dictionary named 'cif_core.dic' version 2.4.1 from 2010-06-29.

Automatic conversion script
Id: cif_fix_enum 1527 2010-12-29 10:47:43Z saulius 
;
_cod_original_formula_sum 'C26.50 H30.50 Cu F12 I0.50 N4 O6'
_cod_database_code 4306266

loop_
_symmetry_equiv_pos_as_xyz
'x, y, z'
'-x, -y, -z'

loop_
_atom_site_label
_atom_site_type_symbol
_atom_site_fract_x
_atom_site_fract_y
_atom_site_fract_z
_atom_site_U_iso_or_equiv
_atom_site_adp_type
_atom_site_occupancy
_atom_site_symmetry_multiplicity
_atom_site_calc_flag
_atom_site_refinement_flags
_atom_site_disorder_assembly
_atom_site_disorder_group
Cu1 Cu 0.0000 1.0000 1.0000 0.01823(11) Uani 1 2 d S . .
O1 O 0.11294(14) 0.91777(11) 0.94481(11) 0.0206(3) Uani 1 1 d . . .
C1 C 0.2707(2) 0.87597(19) 0.8652(2) 0.0277(5) Uani 1 1 d . . .
F1 F 0.1786(18) 0.8384(12) 0.7611(12) 0.045(2) Uani 0.50 1 d P . .
F2 F 0.3818(19) 0.9114(15) 0.852(2) 0.066(5) Uani 0.50 1 d P . .
F3 F 0.2811(12) 0.7910(11) 0.9156(18) 0.0240(18) Uani 0.50 1 d P . .
F1A F 0.2777(17) 0.7944(15) 0.901(2) 0.051(6) Uani 0.50 1 d P . .
F2A F 0.197(2) 0.8490(14) 0.7662(15) 0.082(5) Uani 0.50 1 d P . .
F3A F 0.4007(19) 0.9119(14) 0.873(2) 0.048(3) Uani 0.50 1 d P . .
C2 C 0.2159(2) 0.95676(17) 0.92509(16) 0.0211(5) Uani 1 1 d . . .
C3 C 0.2809(2) 1.06071(17) 0.94906(18) 0.0242(5) Uani 1 1 d . . .
H3A H 0.3597 1.0786 0.9312 0.029 Uiso 1 1 calc R . .
C4 C 0.2331(2) 1.13921(17) 0.99855(17) 0.0213(5) Uani 1 1 d . . .
C5 C 0.3100(2) 1.25175(18) 1.0210(2) 0.0291(6) Uani 1 1 d . . .
F4 F 0.2338(8) 1.3097(9) 0.9714(12) 0.063(4) Uani 0.50 1 d P . .
F5 F 0.3563(14) 1.2935(11) 1.1275(8) 0.059(3) Uani 0.50 1 d P . .
F6 F 0.4069(14) 1.2592(11) 0.9978(11) 0.061(4) Uani 0.50 1 d P . .
F4A F 0.2326(12) 1.3042(11) 0.9567(13) 0.083(4) Uani 0.50 1 d P . .
F5A F 0.3346(15) 1.3014(11) 1.1179(9) 0.079(4) Uani 0.50 1 d P . .
F6A F 0.4315(12) 1.2614(10) 0.9932(8) 0.0297(14) Uani 0.50 1 d P . .
O2 O 0.13052(13) 1.13067(11) 1.02730(11) 0.0214(3) Uani 1 1 d . . .
Cu2 Cu 0.5000 1.5000 1.5000 0.01766(11) Uani 1 2 d S . .
O3 O 0.65623(13) 1.44136(11) 1.49622(11) 0.0201(3) Uani 1 1 d . . .
C6 C 0.8104(2) 1.37009(17) 1.43271(18) 0.0257(5) Uani 1 1 d . . .
F7 F 0.86659(13) 1.36930(11) 1.35649(12) 0.0380(3) Uani 1 1 d . . .
F8 F 0.907(3) 1.402(2) 1.5311(16) 0.037(3) Uani 0.50 1 d P . .
F9 F 0.76505(14) 1.27160(10) 1.43358(12) 0.0387(3) Uani 1 1 d . . .
F7A F 0.912(3) 1.421(2) 1.5239(18) 0.049(5) Uani 0.50 1 d P . .
C7 C 0.6955(2) 1.43032(16) 1.41593(17) 0.0201(5) Uani 1 1 d . . .
C8 C 0.6460(2) 1.46328(16) 1.31893(18) 0.0233(5) Uani 1 1 d . . .
H8A H 0.6821 1.4459 1.2634 0.028 Uiso 1 1 calc R . .
C9 C 0.5443(2) 1.52157(16) 1.30149(17) 0.0207(5) Uani 1 1 d . . .
C10 C 0.4988(2) 1.5578(2) 1.19329(19) 0.0290(5) Uani 1 1 d . . .
F10 F 0.5165(19) 1.5002(7) 1.1140(11) 0.032(2) Uani 0.50 1 d P . .
F11 F 0.556(2) 1.6441(11) 1.1950(13) 0.041(3) Uani 0.50 1 d P . .
F12 F 0.371(2) 1.5697(12) 1.1648(17) 0.043(3) Uani 0.50 1 d P . .
F10A F 0.538(2) 1.5009(10) 1.1171(13) 0.057(5) Uani 0.50 1 d P . .
F11A F 0.5647(18) 1.6671(11) 1.2155(12) 0.034(2) Uani 0.50 1 d P . .
F12A F 0.363(3) 1.5387(12) 1.1500(18) 0.047(3) Uani 0.50 1 d P . .
O4 O 0.48483(14) 1.55157(11) 1.36454(11) 0.0205(3) Uani 1 1 d . . .
O01 O 0.07992(13) 0.98422(11) 1.18430(12) 0.0231(3) Uani 1 1 d . . .
N1 N 0.20251(16) 0.97273(13) 1.23409(14) 0.0190(4) Uani 1 1 d . . .
C01 C 0.2339(2) 0.86792(16) 1.25076(17) 0.0220(5) Uani 1 1 d . . .
C02 C 0.1861(2) 0.84333(18) 1.34320(19) 0.0298(5) Uani 1 1 d . . .
H02A H 0.0868 0.8276 1.3175 0.045 Uiso 1 1 calc R . .
H02B H 0.2208 0.9036 1.4039 0.045 Uiso 1 1 calc R . .
H02C H 0.2203 0.7830 1.3673 0.045 Uiso 1 1 calc R . .
C03 C 0.1599(2) 0.78446(17) 1.14795(18) 0.0272(5) Uani 1 1 d . . .
H03A H 0.0620 0.7734 1.1334 0.041 Uiso 1 1 calc R . .
H03B H 0.1907 0.7192 1.1577 0.041 Uiso 1 1 calc R . .
H03C H 0.1793 0.8071 1.0867 0.041 Uiso 1 1 calc R . .
C04 C 0.3909(2) 0.89375(16) 1.28385(17) 0.0220(5) Uani 1 1 d . . .
C05 C 0.4410(2) 0.88302(18) 1.18770(18) 0.0268(5) Uani 1 1 d . . .
H05A H 0.5404 0.9004 1.2145 0.040 Uiso 1 1 calc R . .
H05B H 0.4051 0.9305 1.1412 0.040 Uiso 1 1 calc R . .
H05C H 0.4095 0.8112 1.1459 0.040 Uiso 1 1 calc R . .
C06 C 0.4676(2) 0.83894(18) 1.36953(19) 0.0300(5) Uani 1 1 d . . .
H06A H 0.5653 0.8601 1.3852 0.045 Uiso 1 1 calc R . .
H06B H 0.4394 0.7634 1.3427 0.045 Uiso 1 1 calc R . .
H06C H 0.4475 0.8581 1.4359 0.045 Uiso 1 1 calc R . .
N2 N 0.41987(17) 1.00926(13) 1.33003(14) 0.0208(4) Uani 1 1 d . . .
O02 O 0.54009(14) 1.06117(12) 1.38544(12) 0.0273(4) Uani 1 1 d . . .
C07 C 0.3081(2) 1.05095(16) 1.29155(16) 0.0189(5) Uani 1 1 d . . .
C08 C 0.30437(19) 1.15948(16) 1.31189(16) 0.0180(4) Uani 1 1 d . . .
C09 C 0.4102(2) 1.24399(16) 1.37862(16) 0.0194(5) Uani 1 1 d . . .
H09A H 0.4995 1.2371 1.4176 0.023 Uiso 1 1 calc R . .
N3 N 0.36908(16) 1.33398(13) 1.37993(14) 0.0199(4) Uani 1 1 d . . .
N4 N 0.23620(16) 1.30896(13) 1.31244(14) 0.0191(4) Uani 1 1 d . . .
C041 C 0.1603(2) 1.39304(17) 1.29656(18) 0.0239(5) Uani 1 1 d . . .
H04A H 0.2249 1.4588 1.3078 0.029 Uiso 1 1 calc R . .
H04B H 0.1176 1.4018 1.3525 0.029 Uiso 1 1 calc R . .
C042 C 0.0518(2) 1.37512(18) 1.18652(19) 0.0309(5) Uani 1 1 d . . .
H04C H -0.0188 1.3135 1.1772 0.037 Uiso 1 1 calc R . .
H04D H 0.0919 1.3611 1.1295 0.037 Uiso 1 1 calc R . .
C043 C -0.0127(2) 1.47095(19) 1.1746(2) 0.0329(6) Uani 1 1 d . . .
H04E H -0.0434 1.4889 1.2366 0.039 Uiso 1 1 calc R . .
H04F H 0.0570 1.5306 1.1777 0.039 Uiso 1 1 calc R . .
C044 C -0.1318(3) 1.4549(2) 1.0702(2) 0.0516(8) Uani 1 1 d . . .
H04G H -0.1685 1.5186 1.0673 0.077 Uiso 1 1 calc R . .
H04H H -0.2023 1.3970 1.0673 0.077 Uiso 1 1 calc R . .
H04I H -0.1018 1.4388 1.0084 0.077 Uiso 1 1 calc R . .
C010 C 0.1940(2) 1.20680(16) 1.27191(16) 0.0194(5) Uani 1 1 d . . .
H01A H 0.1054 1.1724 1.2246 0.023 Uiso 1 1 calc R . .
I1S I 0.15597(7) 0.24919(5) 0.55412(5) 0.03456(14) Uani 0.50 1 d P . .
C2S C 0.0092(5) 0.1119(5) 0.4654(4) 0.0315(12) Uani 0.50 1 d P . .
H2SA H 0.0144 0.0948 0.3944 0.038 Uiso 0.50 1 d PR . .
H2SB H -0.0797 0.1251 0.4570 0.038 Uiso 0.50 1 d PR . .
C3S C 0.0276(7) 0.0186(6) 0.5191(6) 0.028(2) Uani 0.50 1 d P . .
H3SA H 0.0296 0.0375 0.5922 0.033 Uiso 0.50 1 d PR . .
H3SB H 0.1134 0.0016 0.5222 0.033 Uiso 0.50 1 d PR . .
C4S C -0.0845(6) -0.0779(5) 0.4592(5) 0.0293(15) Uani 0.50 1 d P . .
H4SA H -0.0904 -0.0934 0.3848 0.035 Uiso 0.50 1 d PR . .
H4SB H -0.1693 -0.0618 0.4603 0.035 Uiso 0.50 1 d PR . .
C5S C -0.0643(6) -0.1746(5) 0.5053(5) 0.0318(13) Uani 0.50 1 d P . .
H5SA H -0.0690 -0.1639 0.5768 0.038 Uiso 0.50 1 d PR . .
H5SB H 0.0227 -0.1896 0.5095 0.038 Uiso 0.50 1 d PR . .
C6S C -0.1748(15) -0.2655(13) 0.4342(14) 0.128(8) Uani 0.50 1 d P . .
H6SA H -0.1656 -0.3282 0.4612 0.192 Uiso 0.50 1 d PR . .
H6SB H -0.2611 -0.2494 0.4307 0.192 Uiso 0.50 1 d PR . .
H6SC H -0.1690 -0.2752 0.3630 0.192 Uiso 0.50 1 d PR . .

loop_
_atom_site_aniso_label
_atom_site_aniso_U_11
_atom_site_aniso_U_22
_atom_site_aniso_U_33
_atom_site_aniso_U_23
_atom_site_aniso_U_13
_atom_site_aniso_U_12
Cu1 0.01622(19) 0.0164(2) 0.0203(2) 0.00068(15) 0.00577(15) 0.00256(14)
O1 0.0204(8) 0.0205(8) 0.0203(8) 0.0042(6) 0.0062(6) 0.0043(6)
C1 0.0317(13) 0.0245(13) 0.0290(15) 0.0045(11) 0.0139(12) 0.0060(10)
F1 0.065(4) 0.049(4) 0.016(5) -0.008(3) 0.012(3) 0.021(3)
F2 0.070(10) 0.044(5) 0.112(11) 0.001(5) 0.080(10) 0.003(5)
F3 0.031(4) 0.017(4) 0.031(3) 0.009(3) 0.015(3) 0.014(3)
F1A 0.075(8) 0.044(6) 0.058(9) 0.020(4) 0.041(6) 0.028(4)
F2A 0.104(9) 0.103(11) 0.030(6) -0.011(5) -0.001(5) 0.076(8)
F3A 0.036(3) 0.023(4) 0.092(6) 0.002(3) 0.036(3) 0.008(2)
C2 0.0210(11) 0.0251(12) 0.0165(11) 0.0055(9) 0.0036(9) 0.0083(9)
C3 0.0236(11) 0.0251(12) 0.0271(12) 0.0050(10) 0.0138(9) 0.0038(9)
C4 0.0224(11) 0.0240(12) 0.0152(11) 0.0039(9) 0.0043(9) 0.0026(9)
C5 0.0293(14) 0.0266(13) 0.0326(15) 0.0047(12) 0.0143(12) 0.0031(11)
F4 0.025(4) 0.027(5) 0.133(10) 0.029(4) 0.014(4) 0.010(3)
F5 0.083(5) 0.050(5) 0.016(3) -0.002(4) 0.007(3) -0.038(3)
F6 0.060(7) 0.028(3) 0.125(7) 0.002(3) 0.083(4) -0.006(3)
F4A 0.087(7) 0.039(6) 0.091(6) 0.043(4) -0.013(4) -0.008(4)
F5A 0.110(7) 0.044(5) 0.082(9) -0.038(5) 0.079(7) -0.045(4)
F6A 0.020(3) 0.027(3) 0.053(3) 0.005(2) 0.033(3) -0.004(2)
O2 0.0208(8) 0.0205(8) 0.0211(8) 0.0013(6) 0.0073(6) 0.0016(6)
Cu2 0.0203(2) 0.0190(2) 0.0161(2) 0.00474(15) 0.00747(15) 0.00806(15)
O3 0.0216(7) 0.0209(8) 0.0181(8) 0.0025(6) 0.0073(6) 0.0064(6)
C6 0.0244(12) 0.0261(13) 0.0268(13) 0.0014(10) 0.0102(10) 0.0071(10)
F7 0.0385(8) 0.0456(9) 0.0457(9) 0.0141(7) 0.0289(7) 0.0201(7)
F8 0.032(4) 0.049(9) 0.024(3) -0.005(4) -0.001(2) 0.023(4)
F9 0.0427(8) 0.0293(8) 0.0591(10) 0.0173(7) 0.0286(7) 0.0199(6)
F7A 0.025(3) 0.052(9) 0.053(7) -0.009(5) -0.003(4) 0.020(4)
C7 0.0195(10) 0.0151(11) 0.0219(12) -0.0020(9) 0.0068(9) -0.0014(8)
C8 0.0274(11) 0.0232(12) 0.0212(12) 0.0026(9) 0.0121(9) 0.0048(9)
C9 0.0242(11) 0.0174(11) 0.0172(11) 0.0007(9) 0.0062(9) -0.0010(9)
C10 0.0377(14) 0.0291(16) 0.0220(14) 0.0052(12) 0.0121(11) 0.0090(12)
F10 0.060(4) 0.019(4) 0.018(4) 0.002(3) 0.016(2) 0.012(3)
F11 0.094(4) 0.003(5) 0.013(5) -0.008(3) 0.011(3) -0.001(4)
F12 0.039(5) 0.076(9) 0.018(4) 0.014(6) 0.005(4) 0.028(7)
F10A 0.089(9) 0.080(7) 0.026(5) 0.020(4) 0.033(5) 0.049(5)
F11A 0.073(4) 0.006(6) 0.017(5) -0.006(3) 0.015(4) 0.004(4)
F12A 0.042(3) 0.065(8) 0.027(6) 0.015(5) 0.000(4) 0.011(6)
O4 0.0246(7) 0.0193(8) 0.0181(8) 0.0041(6) 0.0074(6) 0.0055(6)
O01 0.0194(8) 0.0237(8) 0.0233(8) 0.0034(6) 0.0043(6) 0.0050(6)
N1 0.0205(9) 0.0186(9) 0.0180(9) 0.0044(8) 0.0056(7) 0.0058(7)
C01 0.0301(12) 0.0152(11) 0.0208(12) 0.0039(9) 0.0086(9) 0.0061(9)
C02 0.0387(13) 0.0243(12) 0.0306(13) 0.0082(10) 0.0162(11) 0.0077(10)
C03 0.0330(12) 0.0185(11) 0.0271(13) 0.0030(10) 0.0076(10) 0.0042(10)
C04 0.0295(12) 0.0183(11) 0.0185(11) 0.0037(9) 0.0072(9) 0.0086(9)
C05 0.0333(12) 0.0256(12) 0.0243(12) 0.0046(10) 0.0122(10) 0.0106(10)
C06 0.0387(13) 0.0286(13) 0.0249(13) 0.0081(10) 0.0090(11) 0.0164(11)
N2 0.0227(10) 0.0196(9) 0.0179(9) 0.0027(7) 0.0040(8) 0.0060(8)
O02 0.0210(8) 0.0271(8) 0.0269(9) 0.0009(7) 0.0011(7) 0.0049(7)
C07 0.0207(11) 0.0220(11) 0.0147(11) 0.0044(9) 0.0065(9) 0.0054(9)
C08 0.0197(10) 0.0194(11) 0.0156(11) 0.0045(9) 0.0064(8) 0.0049(9)
C09 0.0200(10) 0.0217(11) 0.0169(11) 0.0054(9) 0.0052(9) 0.0065(9)
N3 0.0194(9) 0.0208(10) 0.0183(9) 0.0048(7) 0.0040(7) 0.0054(7)
N4 0.0193(9) 0.0188(9) 0.0181(9) 0.0025(7) 0.0050(7) 0.0058(7)
C041 0.0261(11) 0.0224(12) 0.0244(12) 0.0047(9) 0.0072(9) 0.0123(9)
C042 0.0331(13) 0.0247(12) 0.0274(13) 0.0029(10) 0.0007(10) 0.0081(10)
C043 0.0373(13) 0.0303(13) 0.0280(13) 0.0079(11) 0.0044(11) 0.0122(11)
C044 0.0518(17) 0.0347(15) 0.0511(18) 0.0079(13) -0.0075(14) 0.0149(13)
C010 0.0201(11) 0.0209(12) 0.0161(11) 0.0024(9) 0.0057(9) 0.0035(9)
I1S 0.0269(3) 0.0366(3) 0.0414(3) 0.0095(2) 0.0122(2) 0.0080(2)
C2S 0.025(3) 0.041(3) 0.034(3) 0.015(3) 0.012(2) 0.013(3)
C3S 0.027(7) 0.025(7) 0.034(7) 0.006(5) 0.014(5) 0.009(5)
C4S 0.028(3) 0.034(4) 0.029(3) 0.008(3) 0.011(3) 0.013(3)
C5S 0.034(3) 0.021(3) 0.048(3) 0.009(3) 0.025(3) 0.002(3)
C6S 0.063(8) 0.113(13) 0.129(12) -0.029(8) -0.041(7) 0.001(7)

loop_
_atom_type_symbol
_atom_type_description
_atom_type_scat_dispersion_real
_atom_type_scat_dispersion_imag
_atom_type_scat_source
C C 0.0033 0.0016 'International Tables Vol C Tables 4.2.6.8 and 6.1.1.4'
H H 0.0000 0.0000 'International Tables Vol C Tables 4.2.6.8 and 6.1.1.4'
N N 0.0061 0.0033 'International Tables Vol C Tables 4.2.6.8 and 6.1.1.4'
O O 0.0106 0.0060 'International Tables Vol C Tables 4.2.6.8 and 6.1.1.4'
F F 0.0171 0.0103 'International Tables Vol C Tables 4.2.6.8 and 6.1.1.4'
Cu Cu 0.3201 1.2651 'International Tables Vol C Tables 4.2.6.8 and 6.1.1.4'
I I -0.4742 1.8119 'International Tables Vol C Tables 4.2.6.8 and 6.1.1.4'

loop_
_geom_angle_atom_site_label_1
_geom_angle_atom_site_label_2
_geom_angle_atom_site_label_3
_geom_angle
_geom_angle_site_symmetry_1
_geom_angle_site_symmetry_3
_geom_angle_publ_flag
O2 Cu1 O2 180.000(1) 2_577 . ?
O2 Cu1 O1 92.03(6) 2_577 2_577 ?
O2 Cu1 O1 87.97(6) . 2_577 ?
O2 Cu1 O1 87.97(6) 2_577 . ?
O2 Cu1 O1 92.03(6) . . ?
O1 Cu1 O1 179.999(2) 2_577 . ?
O2 Cu1 O01 93.37(5) 2_577 2_577 ?
O2 Cu1 O01 86.63(5) . 2_577 ?
O1 Cu1 O01 99.24(5) 2_577 2_577 ?
O1 Cu1 O01 80.76(5) . 2_577 ?
O2 Cu1 O01 86.63(5) 2_577 . ?
O2 Cu1 O01 93.37(5) . . ?
O1 Cu1 O01 80.76(5) 2_577 . ?
O1 Cu1 O01 99.24(5) . . ?
O01 Cu1 O01 179.999(1) 2_577 . ?
C2 O1 Cu1 124.20(13) . . ?
F1A C1 F2A 106.6(13) . . ?
F1A C1 F2 110.6(12) . . ?
F2A C1 F2 97.4(14) . . ?
F1A C1 F3A 103.1(11) . . ?
F2A C1 F3A 108.7(13) . . ?
F2 C1 F3A 12(2) . . ?
F1A C1 F1 101.5(11) . . ?
F2A C1 F1 7.5(12) . . ?
F2 C1 F1 104.6(13) . . ?
F3A C1 F1 115.7(11) . . ?
F1A C1 F3 5.9(18) . . ?
F2A C1 F3 111.9(11) . . ?
F2 C1 F3 111.5(11) . . ?
F3A C1 F3 103.1(10) . . ?
F1 C1 F3 106.6(9) . . ?
F1A C1 C2 114.9(11) . . ?
F2A C1 C2 110.7(9) . . ?
F2 C1 C2 114.9(9) . . ?
F3A C1 C2 112.3(8) . . ?
F1 C1 C2 108.9(7) . . ?
F3 C1 C2 109.9(8) . . ?
O1 C2 C3 128.5(2) . . ?
O1 C2 C1 113.31(18) . . ?
C3 C2 C1 118.22(19) . . ?
C4 C3 C2 121.6(2) . . ?
O2 C4 C3 128.2(2) . . ?
O2 C4 C5 113.67(19) . . ?
C3 C4 C5 118.11(19) . . ?
F6 C5 F5A 111.8(10) . . ?
F6 C5 F4 108.4(8) . . ?
F5A C5 F4 97.0(10) . . ?
F6 C5 F4A 103.5(9) . . ?
F5A C5 F4A 105.1(10) . . ?
F4 C5 F4A 8.2(13) . . ?
F6 C5 F5 104.1(9) . . ?
F5A C5 F5 11.5(13) . . ?
F4 C5 F5 108.0(9) . . ?
F4A C5 F5 116.0(10) . . ?
F6 C5 F6A 0.6(10) . . ?
F5A C5 F6A 111.3(8) . . ?
F4 C5 F6A 108.7(6) . . ?
F4A C5 F6A 103.8(7) . . ?
F5 C5 F6A 103.5(8) . . ?
F6 C5 C4 113.6(7) . . ?
F5A C5 C4 113.0(6) . . ?
F4 C5 C4 111.8(6) . . ?
F4A C5 C4 109.0(6) . . ?
F5 C5 C4 110.6(6) . . ?
F6A C5 C4 113.8(5) . . ?
C4 O2 Cu1 124.72(14) . . ?
O3 Cu2 O3 179.999(3) 2_688 . ?
O3 Cu2 O4 87.96(6) 2_688 . ?
O3 Cu2 O4 92.04(6) . . ?
O3 Cu2 O4 92.04(6) 2_688 2_688 ?
O3 Cu2 O4 87.96(6) . 2_688 ?
O4 Cu2 O4 180.00(3) . 2_688 ?
O3 Cu2 N3 84.24(6) 2_688 2_688 ?
O3 Cu2 N3 95.76(6) . 2_688 ?
O4 Cu2 N3 94.35(6) . 2_688 ?
O4 Cu2 N3 85.65(6) 2_688 2_688 ?
O3 Cu2 N3 95.76(6) 2_688 . ?
O3 Cu2 N3 84.24(6) . . ?
O4 Cu2 N3 85.65(6) . . ?
O4 Cu2 N3 94.35(6) 2_688 . ?
N3 Cu2 N3 179.999(2) 2_688 . ?
C7 O3 Cu2 124.56(13) . . ?
F9 C6 F7 107.48(18) . . ?
F9 C6 F7A 114.1(13) . . ?
F7 C6 F7A 103.9(12) . . ?
F9 C6 F8 101.4(14) . . ?
F7 C6 F8 109.8(11) . . ?
F7A C6 F8 13(3) . . ?
F9 C6 C7 110.32(17) . . ?
F7 C6 C7 113.60(18) . . ?
F7A C6 C7 107.5(12) . . ?
F8 C6 C7 113.4(11) . . ?
O3 C7 C8 128.5(2) . . ?
O3 C7 C6 112.13(18) . . ?
C8 C7 C6 119.35(19) . . ?
C7 C8 C9 121.3(2) . . ?
O4 C9 C8 128.39(19) . . ?
O4 C9 C10 113.74(18) . . ?
C8 C9 C10 117.84(19) . . ?
F11 C10 F10 103.4(10) . . ?
F11 C10 F12 100.6(13) . . ?
F10 C10 F12 110.0(12) . . ?
F11 C10 F12A 115.5(13) . . ?
F10 C10 F12A 95.9(12) . . ?
F12 C10 F12A 17.8(12) . . ?
F11 C10 F10A 99.2(10) . . ?
F10 C10 F10A 8.5(16) . . ?
F12 C10 F10A 118.3(11) . . ?
F12A C10 F10A 104.5(12) . . ?
F11 C10 F11A 11.0(14) . . ?
F10 C10 F11A 114.1(8) . . ?
F12 C10 F11A 98.3(10) . . ?
F12A C10 F11A 114.8(11) . . ?
F10A C10 F11A 109.5(9) . . ?
F11 C10 C9 115.1(8) . . ?
F10 C10 C9 114.8(6) . . ?
F12 C10 C9 111.7(10) . . ?
F12A C10 C9 110.4(11) . . ?
F10A C10 C9 111.0(7) . . ?
F11A C10 C9 106.7(7) . . ?
C9 O4 Cu2 123.22(13) . . ?
N1 O01 Cu1 123.19(11) . . ?
O01 N1 C07 124.89(17) . . ?
O01 N1 C01 122.01(16) . . ?
C07 N1 C01 112.12(16) . . ?
N1 C01 C03 111.02(17) . . ?
N1 C01 C02 106.14(17) . . ?
C03 C01 C02 110.43(18) . . ?
N1 C01 C04 100.05(15) . . ?
C03 C01 C04 115.12(18) . . ?
C02 C01 C04 113.28(18) . . ?
N2 C04 C06 109.74(17) . . ?
N2 C04 C05 105.67(17) . . ?
C06 C04 C05 110.71(18) . . ?
N2 C04 C01 100.38(16) . . ?
C06 C04 C01 115.34(18) . . ?
C05 C04 C01 113.99(18) . . ?
O02 N2 C07 125.55(17) . . ?
O02 N2 C04 122.27(16) . . ?
C07 N2 C04 111.46(16) . . ?
N1 C07 N2 108.21(17) . . ?
N1 C07 C08 126.23(18) . . ?
N2 C07 C08 125.54(18) . . ?
C010 C08 C09 103.68(18) . . ?
C010 C08 C07 127.96(19) . . ?
C09 C08 C07 128.35(18) . . ?
N3 C09 C08 111.69(18) . . ?
C09 N3 N4 104.96(16) . . ?
C09 N3 Cu2 125.21(13) . . ?
N4 N3 Cu2 129.29(12) . . ?
C010 N4 N3 112.21(16) . . ?
C010 N4 C041 129.32(17) . . ?
N3 N4 C041 118.45(16) . . ?
N4 C041 C042 114.34(18) . . ?
C041 C042 C043 110.25(19) . . ?
C044 C043 C042 113.3(2) . . ?
N4 C010 C08 107.44(18) . . ?
C5S I1S C2S 6.4(3) 2_556 . ?
C5S I1S C4S 39.5(3) 2_556 2_556 ?
C2S I1S C4S 33.2(2) . 2_556 ?
C5S C2S C4S 87.9(6) 2_556 2_556 ?
C5S C2S C3S 122.2(6) 2_556 . ?
C4S C2S C3S 34.7(3) 2_556 . ?
C5S C2S C3S 145.3(6) 2_556 2_556 ?
C4S C2S C3S 57.6(5) 2_556 2_556 ?
C3S C2S C3S 23.1(4) . 2_556 ?
C5S C2S I1S 8.8(4) 2_556 . ?
C4S C2S I1S 79.0(4) 2_556 . ?
C3S C2S I1S 113.4(3) . . ?
C3S C2S I1S 136.5(3) 2_556 . ?
C3S C3S C4S 153(2) 2_556 2_556 ?
C3S C3S C2S 98.9(16) 2_556 . ?
C4S C3S C2S 55.4(6) 2_556 . ?
C3S C3S C4S 14.7(12) 2_556 . ?
C4S C3S C4S 168.1(9) 2_556 . ?
C2S C3S C4S 113.1(5) . . ?
C3S C3S C2S 58.0(14) 2_556 2_556 ?
C4S C3S C2S 147.4(8) 2_556 2_556 ?
C2S C3S C2S 156.9(4) . 2_556 ?
C4S C3S C2S 43.8(3) . 2_556 ?
C3S C4S C2S 90.0(7) 2_556 2_556 ?
C3S C4S C5S 125.9(7) 2_556 . ?
C2S C4S C5S 36.2(3) 2_556 . ?
C3S C4S C3S 11.9(9) 2_556 . ?
C2S C4S C3S 78.5(6) 2_556 . ?
C5S C4S C3S 114.7(6) . . ?
C3S C4S I1S 156.6(7) 2_556 2_556 ?
C2S C4S I1S 67.8(4) 2_556 2_556 ?
C5S C4S I1S 31.5(3) . 2_556 ?
C3S C4S I1S 146.1(5) . 2_556 ?
C2S C5S I1S 164.8(7) 2_556 2_556 ?
C2S C5S C6S 165.4(9) 2_556 . ?
I1S C5S C6S 0.6(7) 2_556 . ?
C2S C5S C4S 55.9(5) 2_556 . ?
I1S C5S C4S 108.9(4) 2_556 . ?
C6S C5S C4S 109.5(8) . . ?
I1S C6S C5S 3(3) 2_556 . ?

loop_
_geom_bond_atom_site_label_1
_geom_bond_atom_site_label_2
_geom_bond_distance
_geom_bond_site_symmetry_2
_geom_bond_publ_flag
Cu1 O2 1.9649(14) 2_577 ?
Cu1 O2 1.9649(14) . ?
Cu1 O1 1.9681(14) 2_577 ?
Cu1 O1 1.9681(14) . ?
Cu1 O01 2.3772(14) 2_577 ?
Cu1 O01 2.3772(14) . ?
O1 C2 1.264(2) . ?
C1 F1A 1.25(2) . ?
C1 F2A 1.262(19) . ?
C1 F2 1.281(17) . ?
C1 F3A 1.361(18) . ?
C1 F1 1.384(17) . ?
C1 F3 1.39(2) . ?
C1 C2 1.531(3) . ?
C2 C3 1.391(3) . ?
C3 C4 1.392(3) . ?
C4 O2 1.262(3) . ?
C4 C5 1.532(3) . ?
C5 F6 1.162(15) . ?
C5 F5A 1.284(12) . ?
C5 F4 1.293(10) . ?
C5 F4A 1.335(12) . ?
C5 F5 1.342(11) . ?
C5 F6A 1.447(14) . ?
Cu2 O3 1.9440(14) 2_688 ?
Cu2 O3 1.9440(14) . ?
Cu2 O4 1.9894(14) . ?
Cu2 O4 1.9894(14) 2_688 ?
Cu2 N3 2.4466(18) 2_688 ?
Cu2 N3 2.4466(18) . ?
O3 C7 1.263(3) . ?
C6 F9 1.329(3) . ?
C6 F7 1.332(3) . ?
C6 F7A 1.34(2) . ?
C6 F8 1.34(2) . ?
C6 C7 1.530(3) . ?
C7 C8 1.391(3) . ?
C8 C9 1.398(3) . ?
C9 O4 1.255(3) . ?
C9 C10 1.538(3) . ?
C10 F11 1.210(18) . ?
C10 F10 1.289(14) . ?
C10 F12 1.33(2) . ?
C10 F12A 1.34(3) . ?
C10 F10A 1.380(17) . ?
C10 F11A 1.458(15) . ?
O01 N1 1.302(2) . ?
N1 C07 1.342(3) . ?
N1 C01 1.507(3) . ?
C01 C03 1.525(3) . ?
C01 C02 1.533(3) . ?
C01 C04 1.555(3) . ?
C04 N2 1.511(3) . ?
C04 C06 1.522(3) . ?
C04 C05 1.531(3) . ?
N2 O02 1.282(2) . ?
N2 C07 1.365(3) . ?
C07 C08 1.433(3) . ?
C08 C010 1.402(3) . ?
C08 C09 1.418(3) . ?
C09 N3 1.329(3) . ?
N3 N4 1.370(2) . ?
N4 C010 1.335(3) . ?
N4 C041 1.470(3) . ?
C041 C042 1.505(3) . ?
C042 C043 1.533(3) . ?
C043 C044 1.512(3) . ?
I1S C5S 1.245(7) 2_556 ?
I1S C2S 2.123(7) . ?
I1S C4S 2.252(6) 2_556 ?
C2S C5S 0.897(6) 2_556 ?
C2S C4S 1.256(7) 2_556 ?
C2S C3S 1.525(11) . ?
C2S C3S 1.776(10) 2_556 ?
C3S C3S 0.705(10) 2_556 ?
C3S C4S 0.867(8) 2_556 ?
C3S C4S 1.530(9) . ?
C3S C2S 1.776(10) 2_556 ?
C4S C3S 0.867(8) 2_556 ?
C4S C2S 1.256(7) 2_556 ?
C4S C5S 1.515(7) . ?
C4S I1S 2.252(6) 2_556 ?
C5S C2S 0.897(6) 2_556 ?
C5S I1S 1.245(6) 2_556 ?
C5S C6S 1.507(15) . ?
C6S I1S 0.262(16) 2_556 ?
